data_9015978
loop_
_publ_author_name
'Nestola, F.'
'Redhammer, G. J.'
'Pamato, M. G.'
'Secco, L.'
'Dal Negro, A.'

_publ_section_title
;
 High-pressure phase transformation in LiFeGe2O6 pyroxene
 Note: P = 6.04 GPa
;
_journal_name_full 'American Mineralogist'
_journal_page_first 616
_journal_page_last 621
_journal_paper_doi 10.2138/am.2009.3052
_journal_volume 94
_journal_year 2009
_chemical_formula_sum 'Fe Ge2 Li O6'
_space_group_IT_number 15
_symmetry_space_group_name_Hall '-C 2yc'
_symmetry_space_group_name_H-M 'C 1 2/c 1'
_cell_angle_alpha 90
_cell_angle_beta 101.41
_cell_angle_gamma 90
_cell_length_a 9.457
_cell_length_b 8.690
_cell_length_c 5.113
_cell_formula_units_Z 4
_cell_volume 411.889
_database_code_amcsd 0004912
_exptl_crystal_density_diffrn 4.902
_cod_original_formula_sum 'Li Fe Ge2 O6'
_cod_database_code 9015978
_amcsd_formula_title LiFeGe2O6

loop_
_space_group_symop_operation_xyz
x,y,z
1/2+x,1/2+y,z
x,-y,1/2+z
1/2+x,1/2-y,1/2+z
-x,y,1/2-z
1/2-x,1/2+y,1/2-z
-x,-y,-z
1/2-x,1/2-y,-z

loop_
_atom_site_label
_atom_site_fract_x
_atom_site_fract_y
_atom_site_fract_z
_atom_site_U_iso_or_equiv
LiM2 0.00000 0.27600 0.25000 0.01600
FeM1 0.00000 0.90100 0.25000 0.01900
Ge 0.30160 0.09340 0.21630 0.01900
O1 0.11450 0.08340 0.13300 0.01200
O2 0.37660 0.25380 0.37500 0.02200
O3 0.35980 0.06750 0.91300 0.02300

loop_
_cod_related_entry_id
_cod_related_entry_database
_cod_related_entry_code
1 AMCSD 0004912
